data_4304417
loop_
_publ_author_name
'Jamin L. Krinsky'
'Laura L. Anderson'
'John Arnold'
'Robert G. Bergman'

_publ_contact_author_email rbergman@berkeley.edu
_publ_contact_author_name 'Robert G. Bergman'
_publ_section_title
;
Oxygen-Centered Hexatantalum Tetradecaimido Cluster Complexes
;
_journal_name_full 'Inorganic Chemistry'
_journal_page_first 1053
_journal_page_last 1066
_journal_paper_doi 10.1021/ic701920v
_journal_volume 47
_journal_year 2008
_chemical_formula_moiety 'C84 H70 N14 O Ta6, 4(C6 H6)'
_chemical_formula_sum 'C108 H94 N14 O Ta6'
_chemical_formula_weight 2689.67
_chemical_name_systematic
; 
 ? 
;
_space_group_IT_number 2
_symmetry_cell_setting triclinic
_symmetry_space_group_name_Hall '-P 1'
_symmetry_space_group_name_H-M 'P -1'
_atom_sites_solution_hydrogens geom
_atom_sites_solution_primary direct
_atom_sites_solution_secondary difmap
_audit_creation_method SHELXL-97
_cell_angle_alpha 76.192(4)
_cell_angle_beta 72.097(4)
_cell_angle_gamma 60.491(4)
_cell_formula_units_Z 1
_cell_length_a 14.137(3)
_cell_length_b 14.262(3)
_cell_length_c 14.343(3)
_cell_measurement_reflns_used 8307
_cell_measurement_temperature 193(2)
_cell_measurement_theta_max 33.66
_cell_measurement_theta_min 2.56
_cell_volume 2381.5(9)
_computing_cell_refinement 'Bruker SAINT-v7.23'
_computing_data_collection 'Bruker Apex2-v2.02'
_computing_data_reduction 'Bruker SAINT-v7.23'
_computing_molecular_graphics 'Bruker SHELXTL-XP'
_computing_structure_refinement 'SHELXL-97 (Sheldrick, 1997)'
_computing_structure_solution 'SHELXS-97 (Sheldrick, 1990)'
_diffrn_ambient_temperature 193(2)
_diffrn_detector_area_resol_mean 36.23
_diffrn_measured_fraction_theta_full 0.925
_diffrn_measured_fraction_theta_max 0.925
_diffrn_measurement_device_type 'Bruker Platinum 200'
_diffrn_measurement_method \w/2\q-scans
_diffrn_radiation_monochromator 'Si-<111> channel-cut crystal'
_diffrn_radiation_source synchrotron
_diffrn_radiation_type synchrotron
_diffrn_radiation_wavelength 0.77490
_diffrn_reflns_av_R_equivalents 0.0600
_diffrn_reflns_av_sigmaI/netI 0.0689
_diffrn_reflns_limit_h_max 20
_diffrn_reflns_limit_h_min -20
_diffrn_reflns_limit_k_max 20
_diffrn_reflns_limit_k_min -20
_diffrn_reflns_limit_l_max 20
_diffrn_reflns_limit_l_min -20
_diffrn_reflns_number 32552
_diffrn_reflns_theta_full 33.67
_diffrn_reflns_theta_max 33.67
_diffrn_reflns_theta_min 1.80
_diffrn_standards_decay_% 0
_diffrn_standards_interval_count 0
_diffrn_standards_interval_time 0
_diffrn_standards_number 0
_exptl_absorpt_coefficient_mu 8.586
_exptl_absorpt_correction_T_max 0.7252
_exptl_absorpt_correction_T_min 0.6734
_exptl_absorpt_correction_type empirical
_exptl_absorpt_process_details 'Blessing, 1995'
_exptl_crystal_colour red
_exptl_crystal_density_diffrn 1.875
_exptl_crystal_density_method 'not measured'
_exptl_crystal_description block
_exptl_crystal_F_000 1286
_exptl_crystal_size_max 0.05
_exptl_crystal_size_mid 0.05
_exptl_crystal_size_min 0.04
_refine_diff_density_max 2.820
_refine_diff_density_min -2.150
_refine_diff_density_rms 0.305
_refine_ls_extinction_method none
_refine_ls_goodness_of_fit_ref 1.026
_refine_ls_hydrogen_treatment constr
_refine_ls_matrix_type full
_refine_ls_number_parameters 583
_refine_ls_number_reflns 13506
_refine_ls_number_restraints 0
_refine_ls_restrained_S_all 1.026
_refine_ls_R_factor_all 0.0520
_refine_ls_R_factor_gt 0.0501
_refine_ls_shift/su_max 0.002
_refine_ls_shift/su_mean 0.000
_refine_ls_structure_factor_coef Fsqd
_refine_ls_weighting_details 'calc w=1/[\s^2^(Fo^2^)+(0.0984P)^2^+0.0000P] where P=(Fo^2^+2Fc^2^)/3'
_refine_ls_weighting_scheme calc
_refine_ls_wR_factor_gt 0.1359
_refine_ls_wR_factor_ref 0.1384
_reflns_number_gt 12494
_reflns_number_total 13506
_reflns_threshold_expression >2sigma(I)
_cod_data_source_file ic701920v-file004.cif
_cod_data_source_block compound_2_synch
_cod_depositor_comments
;
The following automatic conversions were performed:
'_symmetry_cell_setting' value 'Triclinic' changed to 'triclinic'
according to '/home/saulius/struct/CIF-dictionaries/cif_core.dic'
dictionary named 'cif_core.dic' version 2.4.1 from 2010-06-29.

Automatic conversion script
Id: cif_fix_enum 1527 2010-12-29 10:47:43Z saulius 
;
_cod_database_code 4304417

loop_
_symmetry_equiv_pos_as_xyz
'x, y, z'
'-x, -y, -z'

loop_
_atom_site_label
_atom_site_type_symbol
_atom_site_fract_x
_atom_site_fract_y
_atom_site_fract_z
_atom_site_U_iso_or_equiv
_atom_site_adp_type
_atom_site_occupancy
_atom_site_symmetry_multiplicity
_atom_site_calc_flag
_atom_site_refinement_flags
_atom_site_disorder_assembly
_atom_site_disorder_group
Ta1 Ta 0.596190(15) 0.415001(14) 0.615685(12) 0.02105(6) Uani 1 1 d . . .
Ta2 Ta 0.414127(15) 0.650649(14) 0.571401(12) 0.02110(6) Uani 1 1 d . . .
Ta3 Ta 0.368472(15) 0.452916(14) 0.588571(12) 0.02093(6) Uani 1 1 d . . .
N1 N 0.4220(3) 0.5112(3) 0.6810(2) 0.0246(7) Uani 1 1 d . . .
N2 N 0.5959(3) 0.5685(3) 0.5670(3) 0.0241(7) Uani 1 1 d . . .
N3 N 0.6804(3) 0.3357(3) 0.7037(3) 0.0259(7) Uani 1 1 d . . .
N4 N 0.3492(3) 0.7745(3) 0.6267(3) 0.0252(7) Uani 1 1 d . . .
N5 N 0.4696(3) 0.6848(3) 0.4152(2) 0.0228(7) Uani 1 1 d . . .
N6 N 0.2937(3) 0.6260(3) 0.5315(3) 0.0252(7) Uani 1 1 d . . .
N7 N 0.2607(3) 0.4152(3) 0.6567(3) 0.0264(7) Uani 1 1 d . . .
O1 O 0.5000 0.5000 0.5000 0.0191(7) Uani 1 2 d S . .
C11 C 0.3722(4) 0.5364(4) 0.7818(3) 0.0286(9) Uani 1 1 d . . .
C12 C 0.4311(5) 0.5505(4) 0.8342(4) 0.0367(11) Uani 1 1 d . . .
H12A H 0.5048 0.5413 0.8048 0.044 Uiso 1 1 calc R . .
C13 C 0.3819(6) 0.5781(5) 0.9300(4) 0.0477(13) Uani 1 1 d . . .
H13A H 0.4213 0.5898 0.9654 0.057 Uiso 1 1 calc R . .
C14 C 0.2768(7) 0.5885(7) 0.9739(5) 0.0589(18) Uani 1 1 d . . .
H14A H 0.2444 0.6053 1.0401 0.071 Uiso 1 1 calc R . .
C15 C 0.2187(6) 0.5747(6) 0.9220(5) 0.0563(16) Uani 1 1 d . . .
H15A H 0.1455 0.5829 0.9523 0.068 Uiso 1 1 calc R . .
C16 C 0.2654(5) 0.5489(5) 0.8255(4) 0.0440(12) Uani 1 1 d . . .
H16A H 0.2243 0.5399 0.7899 0.053 Uiso 1 1 calc R . .
C21 C 0.6461(4) 0.6193(4) 0.5997(4) 0.0288(9) Uani 1 1 d . . .
C22 C 0.7252(4) 0.5576(4) 0.6577(4) 0.0351(11) Uani 1 1 d . . .
H22A H 0.7469 0.4824 0.6754 0.042 Uiso 1 1 calc R . .
C23 C 0.7716(5) 0.6077(4) 0.6890(5) 0.0439(13) Uani 1 1 d . . .
H23A H 0.8259 0.5658 0.7275 0.053 Uiso 1 1 calc R . .
C24 C 0.7404(5) 0.7167(4) 0.6654(4) 0.0392(11) Uani 1 1 d . . .
H24A H 0.7716 0.7503 0.6883 0.047 Uiso 1 1 calc R . .
C25 C 0.6629(5) 0.7767(4) 0.6076(4) 0.0383(11) Uani 1 1 d . . .
H25A H 0.6412 0.8520 0.5905 0.046 Uiso 1 1 calc R . .
C26 C 0.6162(4) 0.7288(4) 0.5741(4) 0.0330(10) Uani 1 1 d . . .
H26A H 0.5639 0.7709 0.5337 0.040 Uiso 1 1 calc R . .
C31 C 0.7534(4) 0.2629(4) 0.7635(3) 0.0302(10) Uani 1 1 d . . .
C32 C 0.8621(5) 0.1922(5) 0.7203(5) 0.0456(14) Uani 1 1 d . . .
H32A H 0.8869 0.1955 0.6507 0.055 Uiso 1 1 calc R . .
C33 C 0.9343(5) 0.1168(5) 0.7801(5) 0.0524(16) Uani 1 1 d . . .
H33A H 1.0085 0.0691 0.7509 0.063 Uiso 1 1 calc R . .
C34 C 0.8989(6) 0.1113(6) 0.8804(5) 0.0579(19) Uani 1 1 d . . .
H34A H 0.9488 0.0608 0.9208 0.069 Uiso 1 1 calc R . .
C35 C 0.7924(7) 0.1780(6) 0.9220(5) 0.0597(19) Uani 1 1 d . . .
H35A H 0.7680 0.1716 0.9918 0.072 Uiso 1 1 calc R . .
C36 C 0.7177(6) 0.2558(5) 0.8659(4) 0.0439(13) Uani 1 1 d . . .
H36A H 0.6439 0.3030 0.8966 0.053 Uiso 1 1 calc R . .
C41 C 0.3051(4) 0.8712(4) 0.6656(4) 0.0303(9) Uani 1 1 d . . .
C42 C 0.3054(5) 0.9630(4) 0.6037(4) 0.0442(12) Uani 1 1 d . . .
H42A H 0.3333 0.9599 0.5346 0.053 Uiso 1 1 calc R . .
C43 C 0.2642(6) 1.0591(4) 0.6443(5) 0.0523(15) Uani 1 1 d . . .
H43A H 0.2623 1.1223 0.6022 0.063 Uiso 1 1 calc R . .
C44 C 0.2268(5) 1.0637(5) 0.7435(5) 0.0492(15) Uani 1 1 d . . .
H44A H 0.2017 1.1287 0.7708 0.059 Uiso 1 1 calc R . .
C45 C 0.2256(6) 0.9732(5) 0.8037(5) 0.0555(17) Uani 1 1 d . . .
H45A H 0.1973 0.9770 0.8727 0.067 Uiso 1 1 calc R . .
C46 C 0.2646(5) 0.8775(4) 0.7663(4) 0.0417(12) Uani 1 1 d . . .
H46A H 0.2638 0.8157 0.8092 0.050 Uiso 1 1 calc R . .
C51 C 0.4399(4) 0.7959(4) 0.3697(3) 0.0290(9) Uani 1 1 d . . .
C52 C 0.5198(4) 0.8332(4) 0.3387(4) 0.0324(10) Uani 1 1 d . . .
H52A H 0.5934 0.7875 0.3481 0.039 Uiso 1 1 calc R . .
C53 C 0.4899(5) 0.9400(4) 0.2930(4) 0.0400(12) Uani 1 1 d . . .
H53A H 0.5429 0.9675 0.2740 0.048 Uiso 1 1 calc R . .
C54 C 0.3845(5) 1.0048(4) 0.2756(4) 0.0399(12) Uani 1 1 d . . .
H54A H 0.3660 1.0754 0.2419 0.048 Uiso 1 1 calc R . .
C55 C 0.3057(5) 0.9667(4) 0.3075(4) 0.0374(11) Uani 1 1 d . . .
H55A H 0.2324 1.0121 0.2971 0.045 Uiso 1 1 calc R . .
C56 C 0.3330(4) 0.8618(4) 0.3550(4) 0.0313(9) Uani 1 1 d . . .
H56A H 0.2785 0.8360 0.3771 0.038 Uiso 1 1 calc R . .
C61 C 0.1762(4) 0.6936(4) 0.5381(4) 0.0290(9) Uani 1 1 d . . .
C62 C 0.1257(4) 0.8005(4) 0.5562(4) 0.0358(10) Uani 1 1 d . . .
H62A H 0.1686 0.8305 0.5658 0.043 Uiso 1 1 calc R . .
C63 C 0.0112(5) 0.8650(4) 0.5606(5) 0.0438(12) Uani 1 1 d . . .
H63A H -0.0230 0.9386 0.5727 0.053 Uiso 1 1 calc R . .
C64 C -0.0525(5) 0.8224(5) 0.5473(5) 0.0445(13) Uani 1 1 d . . .
H64A H -0.1298 0.8663 0.5495 0.053 Uiso 1 1 calc R . .
C65 C -0.0014(5) 0.7148(5) 0.5308(5) 0.0440(13) Uani 1 1 d . . .
H65A H -0.0449 0.6847 0.5227 0.053 Uiso 1 1 calc R . .
C66 C 0.1118(4) 0.6495(4) 0.5257(4) 0.0328(10) Uani 1 1 d . . .
H66A H 0.1454 0.5758 0.5140 0.039 Uiso 1 1 calc R . .
C71 C 0.1755(4) 0.3864(4) 0.7072(4) 0.0310(9) Uani 1 1 d . . .
C72 C 0.1537(6) 0.3634(5) 0.8087(4) 0.0470(14) Uani 1 1 d . . .
H72A H 0.1985 0.3652 0.8452 0.056 Uiso 1 1 calc R . .
C73 C 0.0667(6) 0.3376(6) 0.8574(5) 0.0573(17) Uani 1 1 d . . .
H73A H 0.0515 0.3228 0.9271 0.069 Uiso 1 1 calc R . .
C74 C 0.0027(6) 0.3335(5) 0.8049(6) 0.0597(19) Uani 1 1 d . . .
H74A H -0.0573 0.3168 0.8385 0.072 Uiso 1 1 calc R . .
C75 C 0.0249(5) 0.3532(5) 0.7045(6) 0.0545(17) Uani 1 1 d . . .
H75A H -0.0187 0.3481 0.6688 0.065 Uiso 1 1 calc R . .
C76 C 0.1104(5) 0.3807(4) 0.6540(5) 0.0422(12) Uani 1 1 d . . .
H76A H 0.1247 0.3954 0.5842 0.051 Uiso 1 1 calc R . .
C81 C 0.4468(8) 0.2801(7) 1.0636(7) 0.071(2) Uani 1 1 d . . .
H81A H 0.4098 0.3418 1.0990 0.085 Uiso 1 1 calc R . .
C82 C 0.5132(7) 0.1778(7) 1.1070(5) 0.065(2) Uani 1 1 d . . .
H82A H 0.5210 0.1703 1.1721 0.078 Uiso 1 1 calc R . .
C83 C 0.5658(8) 0.0901(7) 1.0568(6) 0.068(2) Uani 1 1 d . . .
H83A H 0.6120 0.0212 1.0856 0.082 Uiso 1 1 calc R . .
C84 C 0.5512(8) 0.1024(7) 0.9613(6) 0.073(2) Uani 1 1 d . . .
H84A H 0.5860 0.0411 0.9258 0.087 Uiso 1 1 calc R . .
C85 C 0.4878(9) 0.2012(8) 0.9197(6) 0.075(2) Uani 1 1 d . . .
H85A H 0.4792 0.2092 0.8547 0.089 Uiso 1 1 calc R . .
C86 C 0.4362(9) 0.2894(7) 0.9707(7) 0.076(2) Uani 1 1 d . . .
H86A H 0.3922 0.3585 0.9407 0.092 Uiso 1 1 calc R . .
C91 C 0.8371(10) 0.6991(9) 0.9011(10) 0.096(3) Uani 1 1 d . . .
H91A H 0.8007 0.6543 0.9264 0.115 Uiso 1 1 calc R . .
C92 C 0.7881(9) 0.7992(9) 0.9346(9) 0.092(3) Uani 1 1 d . . .
H92A H 0.7170 0.8245 0.9788 0.111 Uiso 1 1 calc R . .
C93 C 0.8427(10) 0.8624(8) 0.9037(8) 0.085(3) Uani 1 1 d . . .
H93A H 0.8119 0.9292 0.9301 0.102 Uiso 1 1 calc R . .
C94 C 0.9401(9) 0.8296(9) 0.8359(9) 0.097(4) Uani 1 1 d . . .
H94A H 0.9783 0.8728 0.8121 0.116 Uiso 1 1 calc R . .
C95 C 0.9816(9) 0.7303(10) 0.8027(7) 0.102(4) Uani 1 1 d . . .
H95A H 1.0492 0.7073 0.7537 0.122 Uiso 1 1 calc R . .
C96 C 0.9328(11) 0.6629(9) 0.8351(9) 0.095(3) Uani 1 1 d . . .
H96A H 0.9654 0.5942 0.8117 0.114 Uiso 1 1 calc R . .

loop_
_atom_site_aniso_label
_atom_site_aniso_U_11
_atom_site_aniso_U_22
_atom_site_aniso_U_33
_atom_site_aniso_U_23
_atom_site_aniso_U_13
_atom_site_aniso_U_12
Ta1 0.02141(11) 0.01887(10) 0.02293(9) -0.00044(7) -0.00762(8) -0.00843(8)
Ta2 0.02164(11) 0.01763(10) 0.02350(10) -0.00245(7) -0.00565(8) -0.00807(8)
Ta3 0.02053(11) 0.01912(10) 0.02329(9) -0.00115(7) -0.00505(7) -0.00950(8)
N1 0.0273(19) 0.0228(16) 0.0235(14) -0.0012(13) -0.0065(14) -0.0113(15)
N2 0.0243(19) 0.0233(16) 0.0263(15) -0.0025(13) -0.0071(14) -0.0111(15)
N3 0.027(2) 0.0248(17) 0.0271(15) -0.0010(13) -0.0096(15) -0.0115(15)
N4 0.0250(19) 0.0199(16) 0.0288(15) -0.0050(13) -0.0060(14) -0.0078(14)
N5 0.0251(18) 0.0195(15) 0.0241(14) 0.0009(12) -0.0077(13) -0.0104(14)
N6 0.0211(18) 0.0240(16) 0.0282(15) -0.0027(13) -0.0056(14) -0.0085(15)
N7 0.0243(19) 0.0253(17) 0.0291(16) -0.0024(14) -0.0039(14) -0.0125(15)
O1 0.0171(19) 0.0177(17) 0.0216(16) -0.0019(13) -0.0058(14) -0.0065(15)
C11 0.031(3) 0.027(2) 0.0253(18) -0.0060(16) -0.0034(17) -0.0121(19)
C12 0.043(3) 0.041(3) 0.030(2) -0.0106(19) -0.009(2) -0.019(2)
C13 0.052(4) 0.060(4) 0.038(3) -0.019(2) -0.006(3) -0.026(3)
C14 0.068(5) 0.086(5) 0.033(2) -0.022(3) 0.007(3) -0.047(4)
C15 0.048(4) 0.078(5) 0.044(3) -0.024(3) 0.014(3) -0.035(4)
C16 0.031(3) 0.061(4) 0.042(3) -0.020(3) 0.001(2) -0.021(3)
C21 0.028(2) 0.030(2) 0.031(2) -0.0080(18) -0.0070(18) -0.013(2)
C22 0.034(3) 0.028(2) 0.050(3) -0.0051(19) -0.022(2) -0.011(2)
C23 0.043(3) 0.038(3) 0.064(3) -0.007(2) -0.031(3) -0.017(2)
C24 0.040(3) 0.042(3) 0.050(3) -0.014(2) -0.012(2) -0.024(2)
C25 0.047(3) 0.033(2) 0.045(3) -0.004(2) -0.014(2) -0.024(2)
C26 0.037(3) 0.028(2) 0.036(2) 0.0004(18) -0.012(2) -0.016(2)
C31 0.038(3) 0.030(2) 0.0321(19) 0.0057(17) -0.0178(19) -0.020(2)
C32 0.038(3) 0.046(3) 0.052(3) 0.010(3) -0.021(3) -0.019(3)
C33 0.033(3) 0.047(3) 0.064(4) 0.009(3) -0.022(3) -0.010(3)
C34 0.064(5) 0.052(4) 0.061(4) 0.023(3) -0.043(4) -0.025(3)
C35 0.076(5) 0.058(4) 0.048(3) 0.018(3) -0.036(4) -0.029(4)
C36 0.054(4) 0.040(3) 0.032(2) 0.000(2) -0.015(2) -0.016(3)
C41 0.029(2) 0.0212(19) 0.038(2) -0.0059(17) -0.0104(19) -0.0057(18)
C42 0.053(4) 0.029(2) 0.044(3) -0.009(2) -0.003(2) -0.016(2)
C43 0.059(4) 0.025(2) 0.069(4) -0.007(2) -0.011(3) -0.016(3)
C44 0.041(3) 0.029(2) 0.071(4) -0.027(3) -0.017(3) 0.001(2)
C45 0.064(4) 0.043(3) 0.048(3) -0.018(3) -0.022(3) -0.004(3)
C46 0.053(4) 0.031(2) 0.034(2) -0.0067(19) -0.013(2) -0.010(2)
C51 0.033(3) 0.022(2) 0.0289(19) 0.0020(16) -0.0088(19) -0.0112(19)
C52 0.034(3) 0.025(2) 0.038(2) 0.0056(18) -0.011(2) -0.016(2)
C53 0.045(3) 0.028(2) 0.049(3) 0.009(2) -0.012(2) -0.024(2)
C54 0.048(3) 0.024(2) 0.044(3) 0.010(2) -0.015(2) -0.017(2)
C55 0.041(3) 0.024(2) 0.043(2) 0.0060(19) -0.019(2) -0.011(2)
C56 0.032(3) 0.023(2) 0.038(2) 0.0008(17) -0.011(2) -0.0119(19)
C61 0.020(2) 0.027(2) 0.033(2) -0.0026(17) -0.0052(18) -0.0068(18)
C62 0.029(3) 0.028(2) 0.048(3) -0.0043(19) -0.007(2) -0.011(2)
C63 0.028(3) 0.022(2) 0.066(4) -0.006(2) -0.009(3) -0.001(2)
C64 0.023(3) 0.039(3) 0.061(3) -0.004(2) -0.010(2) -0.007(2)
C65 0.028(3) 0.046(3) 0.059(3) -0.008(3) -0.015(3) -0.014(2)
C66 0.026(2) 0.032(2) 0.043(2) -0.0055(19) -0.008(2) -0.014(2)
C71 0.026(2) 0.023(2) 0.039(2) -0.0042(17) -0.0005(19) -0.0110(18)
C72 0.052(4) 0.051(3) 0.045(3) -0.003(2) 0.000(3) -0.036(3)
C73 0.057(4) 0.056(4) 0.056(3) -0.010(3) 0.018(3) -0.039(4)
C74 0.034(3) 0.042(3) 0.090(5) -0.009(3) 0.012(3) -0.022(3)
C75 0.034(3) 0.042(3) 0.093(5) -0.006(3) -0.012(3) -0.023(3)
C76 0.037(3) 0.035(3) 0.058(3) -0.003(2) -0.010(3) -0.020(2)
C81 0.081(6) 0.064(5) 0.076(5) -0.007(4) -0.007(4) -0.045(5)
C82 0.082(6) 0.086(5) 0.050(3) -0.002(4) -0.012(4) -0.057(5)
C83 0.079(6) 0.064(5) 0.062(4) 0.002(4) -0.021(4) -0.033(4)
C84 0.092(7) 0.077(5) 0.057(4) -0.016(4) -0.005(4) -0.048(5)
C85 0.108(7) 0.083(6) 0.048(3) -0.001(4) -0.019(4) -0.056(6)
C86 0.094(7) 0.067(5) 0.067(5) 0.016(4) -0.016(5) -0.047(5)
C91 0.074(7) 0.078(7) 0.137(10) -0.016(7) -0.035(7) -0.027(6)
C92 0.062(6) 0.082(7) 0.110(8) -0.016(6) -0.001(6) -0.024(5)
C93 0.091(8) 0.058(5) 0.083(6) -0.004(4) -0.008(6) -0.025(5)
C94 0.073(7) 0.071(6) 0.108(8) 0.029(6) -0.013(6) -0.024(5)
C95 0.062(6) 0.098(8) 0.068(5) 0.014(5) -0.001(5) 0.004(6)
C96 0.092(8) 0.077(6) 0.084(6) -0.007(5) -0.040(6) -0.003(6)

loop_
_atom_type_symbol
_atom_type_description
_atom_type_scat_dispersion_real
_atom_type_scat_dispersion_imag
_atom_type_scat_source
C C -0.0020 0.0020 'International Tables Vol C Tables 4.2.6.8 and 6.1.1.4'
H H 0.0000 0.0000 'International Tables Vol C Tables 4.2.6.8 and 6.1.1.4'
N N -0.0031 0.0040 'International Tables Vol C Tables 4.2.6.8 and 6.1.1.4'
O O -0.0041 0.0074 'International Tables Vol C Tables 4.2.6.8 and 6.1.1.4'
Ta Ta -1.2701 7.5408 'International Tables Vol C Tables 4.2.6.8 and 6.1.1.4'

loop_
_geom_angle_atom_site_label_1
_geom_angle_atom_site_label_2
_geom_angle_atom_site_label_3
_geom_angle
_geom_angle_site_symmetry_1
_geom_angle_site_symmetry_3
_geom_angle_publ_flag
N3 Ta1 N2 112.90(14) . . ?
N3 Ta1 N1 113.96(16) . . ?
N2 Ta1 N1 83.90(14) . . ?
N3 Ta1 O1 174.93(13) . . ?
N2 Ta1 O1 70.48(8) . . ?
N1 Ta1 O1 69.70(8) . . ?
N3 Ta1 Ta3 134.87(12) . . ?
N2 Ta1 Ta3 103.96(9) . . ?
N3 Ta1 Ta2 140.29(13) . . ?
Ta3 Ta1 Ta2 60.065(13) . . ?
N4 Ta2 N6 111.19(15) . . ?
N4 Ta2 N5 108.13(15) . . ?
N6 Ta2 N5 85.22(13) . . ?
N4 Ta2 N1 112.39(15) . . ?
N6 Ta2 N1 83.26(12) . . ?
N5 Ta2 N1 139.36(14) . . ?
N4 Ta2 O1 177.51(12) . . ?
N6 Ta2 O1 70.71(10) . . ?
N5 Ta2 O1 70.21(9) . . ?
N1 Ta2 O1 69.19(10) . . ?
N4 Ta2 N2 109.24(15) . . ?
N6 Ta2 N2 139.56(14) . . ?
N5 Ta2 N2 83.02(12) . . ?
N1 Ta2 N2 81.01(13) . . ?
O1 Ta2 N2 68.89(9) . . ?
N4 Ta2 Ta1 134.85(10) . . ?
N6 Ta2 Ta1 103.50(10) . . ?
N5 Ta2 Ta1 102.60(10) . . ?
N4 Ta2 Ta3 137.50(12) . . ?
N5 Ta2 Ta3 104.02(9) . . ?
N2 Ta2 Ta3 101.51(9) . . ?
Ta1 Ta2 Ta3 59.900(17) . . ?
N7 Ta3 N1 112.51(15) . . ?
N7 Ta3 N6 109.84(15) . . ?
N1 Ta3 N6 82.23(13) . . ?
N7 Ta3 O1 178.14(11) . . ?
N1 Ta3 O1 69.24(10) . . ?
N6 Ta3 O1 69.54(10) . . ?
N7 Ta3 Ta1 136.72(11) . . ?
N6 Ta3 Ta1 102.23(9) . . ?
N7 Ta3 Ta2 135.99(13) . . ?
Ta1 Ta3 Ta2 60.034(9) . . ?
C11 N1 Ta1 128.0(3) . . ?
C11 N1 Ta3 128.8(3) . . ?
Ta1 N1 Ta3 91.71(15) . . ?
C11 N1 Ta2 115.1(3) . . ?
Ta1 N1 Ta2 91.55(14) . . ?
Ta3 N1 Ta2 91.02(12) . . ?
C21 N2 Ta1 129.9(3) . . ?
C21 N2 Ta2 121.0(3) . . ?
Ta1 N2 Ta2 91.76(13) . . ?
C31 N3 Ta1 172.1(4) . . ?
C41 N4 Ta2 176.2(4) . . ?
C51 N5 Ta2 121.1(3) . . ?
C61 N6 Ta2 130.7(3) . . ?
C61 N6 Ta3 124.3(3) . . ?
Ta2 N6 Ta3 91.70(12) . . ?
C71 N7 Ta3 178.3(3) . . ?
Ta2 O1 Ta1 90.339(14) . . ?
Ta2 O1 Ta3 90.271(15) . . ?
Ta1 O1 Ta3 89.964(16) . . ?
C16 C11 C12 119.8(5) . . ?
C16 C11 N1 120.5(4) . . ?
C12 C11 N1 119.7(5) . . ?
C11 C12 C13 119.7(5) . . ?
C14 C13 C12 120.5(5) . . ?
C15 C14 C13 119.8(6) . . ?
C14 C15 C16 120.8(6) . . ?
C11 C16 C15 119.4(5) . . ?
C26 C21 C22 119.4(4) . . ?
C26 C21 N2 120.5(4) . . ?
C22 C21 N2 120.1(4) . . ?
C23 C22 C21 119.3(4) . . ?
C24 C23 C22 121.4(4) . . ?
C23 C24 C25 118.8(4) . . ?
C24 C25 C26 121.2(5) . . ?
C21 C26 C25 119.9(4) . . ?
N3 C31 C36 120.9(5) . . ?
N3 C31 C32 119.6(4) . . ?
C36 C31 C32 119.4(4) . . ?
C33 C32 C31 119.6(6) . . ?
C34 C33 C32 120.5(7) . . ?
C35 C34 C33 119.7(5) . . ?
C34 C35 C36 122.1(6) . . ?
C35 C36 C31 118.6(6) . . ?
N4 C41 C46 120.9(4) . . ?
N4 C41 C42 119.8(5) . . ?
C46 C41 C42 119.2(5) . . ?
C43 C42 C41 119.4(5) . . ?
C44 C43 C42 120.8(5) . . ?
C43 C44 C45 119.3(5) . . ?
C46 C45 C44 121.4(6) . . ?
C45 C46 C41 119.9(5) . . ?
C56 C51 C52 120.7(4) . . ?
C56 C51 N5 119.4(4) . . ?
C52 C51 N5 119.9(4) . . ?
C51 C52 C53 119.0(4) . . ?
C54 C53 C52 120.5(4) . . ?
C53 C54 C55 119.7(4) . . ?
C54 C55 C56 120.5(5) . . ?
C51 C56 C55 119.5(4) . . ?
C62 C61 C66 119.6(5) . . ?
C62 C61 N6 121.3(4) . . ?
C66 C61 N6 119.1(5) . . ?
C61 C62 C63 120.0(5) . . ?
C64 C63 C62 120.7(5) . . ?
C65 C64 C63 118.7(5) . . ?
C64 C65 C66 121.7(5) . . ?
C65 C66 C61 119.3(5) . . ?
C72 C71 N7 121.6(4) . . ?
C72 C71 C76 119.1(5) . . ?
N7 C71 C76 119.3(4) . . ?
C71 C72 C73 120.5(6) . . ?
C74 C73 C72 120.0(6) . . ?
C75 C74 C73 120.4(6) . . ?
C74 C75 C76 120.8(6) . . ?
C75 C76 C71 119.2(6) . . ?
C86 C81 C82 119.0(9) . . ?
C83 C82 C81 120.5(7) . . ?
C82 C83 C84 118.9(7) . . ?
C85 C84 C83 120.3(8) . . ?
C84 C85 C86 120.2(7) . . ?
C81 C86 C85 121.0(8) . . ?
C96 C91 C92 122.6(12) . . ?
C93 C92 C91 119.6(11) . . ?
C94 C93 C92 120.1(11) . . ?
C93 C94 C95 116.9(11) . . ?
C96 C95 C94 124.8(11) . . ?
C91 C96 C95 115.9(11) . . ?

loop_
_geom_bond_atom_site_label_1
_geom_bond_atom_site_label_2
_geom_bond_distance
_geom_bond_site_symmetry_2
_geom_bond_publ_flag
Ta1 N3 1.790(3) . ?
Ta1 N2 2.132(3) . ?
Ta1 N1 2.166(4) . ?
Ta1 O1 2.2079(4) . ?
Ta1 Ta3 3.1243(7) . ?
Ta1 Ta2 3.1286(6) . ?
Ta2 N4 1.793(4) . ?
Ta2 N6 2.152(3) . ?
Ta2 N5 2.156(3) . ?
Ta2 N1 2.199(3) . ?
Ta2 O1 2.2035(5) . ?
Ta2 N2 2.225(4) . ?
Ta2 Ta3 3.1295(7) . ?
Ta3 N7 1.791(4) . ?
Ta3 N1 2.188(3) . ?
Ta3 N6 2.209(3) . ?
Ta3 O1 2.2119(4) . ?
N1 C11 1.444(6) . ?
N2 C21 1.455(5) . ?
N3 C31 1.394(5) . ?
N4 C41 1.382(6) . ?
N5 C51 1.460(5) . ?
N6 C61 1.438(6) . ?
N7 C71 1.397(6) . ?
C11 C16 1.382(8) . ?
C11 C12 1.385(6) . ?
C12 C13 1.388(8) . ?
C13 C14 1.369(10) . ?
C14 C15 1.368(10) . ?
C15 C16 1.388(8) . ?
C21 C26 1.387(6) . ?
C21 C22 1.404(6) . ?
C22 C23 1.393(6) . ?
C23 C24 1.375(7) . ?
C24 C25 1.385(7) . ?
C25 C26 1.389(6) . ?
C31 C36 1.394(7) . ?
C31 C32 1.396(9) . ?
C32 C33 1.396(7) . ?
C33 C34 1.366(10) . ?
C34 C35 1.356(11) . ?
C35 C36 1.392(7) . ?
C41 C46 1.386(7) . ?
C41 C42 1.397(7) . ?
C42 C43 1.394(8) . ?
C43 C44 1.363(10) . ?
C44 C45 1.376(10) . ?
C45 C46 1.371(8) . ?
C51 C56 1.383(6) . ?
C51 C52 1.387(6) . ?
C52 C53 1.410(6) . ?
C53 C54 1.378(8) . ?
C54 C55 1.382(7) . ?
C55 C56 1.400(6) . ?
C61 C62 1.381(7) . ?
C61 C66 1.404(6) . ?
C62 C63 1.404(7) . ?
C63 C64 1.383(8) . ?
C64 C65 1.382(8) . ?
C65 C66 1.388(7) . ?
C71 C72 1.384(7) . ?
C71 C76 1.404(7) . ?
C72 C73 1.389(8) . ?
C73 C74 1.371(11) . ?
C74 C75 1.366(11) . ?
C75 C76 1.390(8) . ?
C81 C86 1.354(12) . ?
C81 C82 1.404(12) . ?
C82 C83 1.348(11) . ?
C83 C84 1.405(11) . ?
C84 C85 1.351(12) . ?
C85 C86 1.362(13) . ?
C91 C96 1.323(16) . ?
C91 C92 1.378(15) . ?
C92 C93 1.373(15) . ?
C93 C94 1.348(15) . ?
C94 C95 1.381(17) . ?
C95 C96 1.364(17) . ?

loop_
_geom_torsion_atom_site_label_1
_geom_torsion_atom_site_label_2
_geom_torsion_atom_site_label_3
_geom_torsion_atom_site_label_4
_geom_torsion
_geom_torsion_site_symmetry_1
_geom_torsion_site_symmetry_2
_geom_torsion_site_symmetry_3
_geom_torsion_site_symmetry_4
_geom_torsion_publ_flag
N3 Ta1 Ta2 N4 3.2(3) . . . . ?
N2 Ta1 Ta2 N4 -67.2(2) . . . . ?
N1 Ta1 Ta2 N4 74.9(2) . . . . ?
O1 Ta1 Ta2 N4 -176.50(17) . . . . ?
Ta3 Ta1 Ta2 N4 128.72(17) . . . . ?
N3 Ta1 Ta2 N6 -136.5(2) . . . . ?
N2 Ta1 Ta2 N6 153.01(17) . . . . ?
N1 Ta1 Ta2 N6 -64.87(16) . . . . ?
O1 Ta1 Ta2 N6 43.76(10) . . . . ?
Ta3 Ta1 Ta2 N6 -11.02(10) . . . . ?
N3 Ta1 Ta2 N5 135.4(2) . . . . ?
N2 Ta1 Ta2 N5 64.98(16) . . . . ?
N1 Ta1 Ta2 N5 -152.91(15) . . . . ?
O1 Ta1 Ta2 N5 -44.28(9) . . . . ?
Ta3 Ta1 Ta2 N5 -99.06(9) . . . . ?
N3 Ta1 Ta2 N1 -71.7(2) . . . . ?
N2 Ta1 Ta2 N1 -142.11(18) . . . . ?
O1 Ta1 Ta2 N1 108.63(13) . . . . ?
Ta3 Ta1 Ta2 N1 53.85(13) . . . . ?
N3 Ta1 Ta2 O1 179.70(19) . . . . ?
N2 Ta1 Ta2 O1 109.25(13) . . . . ?
N1 Ta1 Ta2 O1 -108.63(13) . . . . ?
Ta3 Ta1 Ta2 O1 -54.780(7) . . . . ?
N3 Ta1 Ta2 N2 70.4(2) . . . . ?
N1 Ta1 Ta2 N2 142.11(18) . . . . ?
O1 Ta1 Ta2 N2 -109.25(13) . . . . ?
Ta3 Ta1 Ta2 N2 -164.03(13) . . . . ?
N3 Ta1 Ta2 Ta3 -125.52(19) . . . . ?
N2 Ta1 Ta2 Ta3 164.03(13) . . . . ?
N1 Ta1 Ta2 Ta3 -53.85(13) . . . . ?
O1 Ta1 Ta2 Ta3 54.780(7) . . . . ?
N3 Ta1 Ta3 N7 6.0(3) . . . . ?
N2 Ta1 Ta3 N7 -138.4(2) . . . . ?
N1 Ta1 Ta3 N7 -72.6(2) . . . . ?
O1 Ta1 Ta3 N7 178.86(19) . . . . ?
Ta2 Ta1 Ta3 N7 -126.78(19) . . . . ?
N3 Ta1 Ta3 N1 78.6(2) . . . . ?
N2 Ta1 Ta3 N1 -65.79(16) . . . . ?
O1 Ta1 Ta3 N1 -108.53(12) . . . . ?
Ta2 Ta1 Ta3 N1 -54.16(12) . . . . ?
N3 Ta1 Ta3 N6 143.5(2) . . . . ?
N2 Ta1 Ta3 N6 -0.94(14) . . . . ?
N1 Ta1 Ta3 N6 64.85(16) . . . . ?
O1 Ta1 Ta3 N6 -43.68(10) . . . . ?
Ta2 Ta1 Ta3 N6 10.68(10) . . . . ?
N3 Ta1 Ta3 O1 -172.84(18) . . . . ?
N2 Ta1 Ta3 O1 42.74(10) . . . . ?
N1 Ta1 Ta3 O1 108.53(12) . . . . ?
Ta2 Ta1 Ta3 O1 54.362(10) . . . . ?
N3 Ta1 Ta3 Ta2 132.80(18) . . . . ?
N2 Ta1 Ta3 Ta2 -11.62(10) . . . . ?
N1 Ta1 Ta3 Ta2 54.16(12) . . . . ?
O1 Ta1 Ta3 Ta2 -54.362(9) . . . . ?
N4 Ta2 Ta3 N7 2.7(2) . . . . ?
N6 Ta2 Ta3 N7 -67.5(2) . . . . ?
N5 Ta2 Ta3 N7 -135.61(18) . . . . ?
N1 Ta2 Ta3 N7 74.7(2) . . . . ?
O1 Ta2 Ta3 N7 -177.56(15) . . . . ?
N2 Ta2 Ta3 N7 138.81(18) . . . . ?
Ta1 Ta2 Ta3 N7 127.79(15) . . . . ?
N4 Ta2 Ta3 N1 -71.9(2) . . . . ?
N6 Ta2 Ta3 N1 -142.2(2) . . . . ?
N5 Ta2 Ta3 N1 149.71(18) . . . . ?
O1 Ta2 Ta3 N1 107.76(15) . . . . ?
N2 Ta2 Ta3 N1 64.13(17) . . . . ?
Ta1 Ta2 Ta3 N1 53.11(15) . . . . ?
N4 Ta2 Ta3 N6 70.2(2) . . . . ?
N5 Ta2 Ta3 N6 -68.12(17) . . . . ?
N1 Ta2 Ta3 N6 142.2(2) . . . . ?
O1 Ta2 Ta3 N6 -110.06(15) . . . . ?
N2 Ta2 Ta3 N6 -153.70(17) . . . . ?
Ta1 Ta2 Ta3 N6 -164.72(15) . . . . ?
N4 Ta2 Ta3 O1 -179.70(15) . . . . ?
N6 Ta2 Ta3 O1 110.06(15) . . . . ?
N5 Ta2 Ta3 O1 41.95(10) . . . . ?
N1 Ta2 Ta3 O1 -107.76(15) . . . . ?
N2 Ta2 Ta3 O1 -43.63(9) . . . . ?
Ta1 Ta2 Ta3 O1 -54.658(14) . . . . ?
N4 Ta2 Ta3 Ta1 -125.04(15) . . . . ?
N6 Ta2 Ta3 Ta1 164.72(15) . . . . ?
N5 Ta2 Ta3 Ta1 96.60(10) . . . . ?
N1 Ta2 Ta3 Ta1 -53.11(15) . . . . ?
O1 Ta2 Ta3 Ta1 54.658(14) . . . . ?
N2 Ta2 Ta3 Ta1 11.02(9) . . . . ?
N3 Ta1 N1 C11 14.4(4) . . . . ?
N2 Ta1 N1 C11 -98.0(3) . . . . ?
O1 Ta1 N1 C11 -169.4(4) . . . . ?
Ta3 Ta1 N1 C11 144.9(4) . . . . ?
Ta2 Ta1 N1 C11 -124.0(4) . . . . ?
N3 Ta1 N1 Ta3 -130.51(14) . . . . ?
N2 Ta1 N1 Ta3 117.11(12) . . . . ?
O1 Ta1 N1 Ta3 45.71(7) . . . . ?
Ta2 Ta1 N1 Ta3 91.07(12) . . . . ?
N3 Ta1 N1 Ta2 138.42(14) . . . . ?
N2 Ta1 N1 Ta2 26.04(12) . . . . ?
O1 Ta1 N1 Ta2 -45.37(7) . . . . ?
Ta3 Ta1 N1 Ta2 -91.07(12) . . . . ?
N7 Ta3 N1 C11 -9.5(4) . . . . ?
N6 Ta3 N1 C11 98.8(4) . . . . ?
O1 Ta3 N1 C11 169.8(4) . . . . ?
Ta1 Ta3 N1 C11 -144.5(4) . . . . ?
Ta2 Ta3 N1 C11 124.0(4) . . . . ?
N7 Ta3 N1 Ta1 134.91(15) . . . . ?
N6 Ta3 N1 Ta1 -116.77(14) . . . . ?
O1 Ta3 N1 Ta1 -45.77(7) . . . . ?
Ta2 Ta3 N1 Ta1 -91.58(14) . . . . ?
N7 Ta3 N1 Ta2 -133.50(15) . . . . ?
N6 Ta3 N1 Ta2 -25.19(14) . . . . ?
O1 Ta3 N1 Ta2 45.81(8) . . . . ?
Ta1 Ta3 N1 Ta2 91.58(14) . . . . ?
N4 Ta2 N1 C11 1.6(3) . . . . ?
N6 Ta2 N1 C11 -108.6(3) . . . . ?
N5 Ta2 N1 C11 176.9(3) . . . . ?
O1 Ta2 N1 C11 179.5(3) . . . . ?
N2 Ta2 N1 C11 108.8(3) . . . . ?
Ta1 Ta2 N1 C11 133.8(3) . . . . ?
Ta3 Ta2 N1 C11 -134.4(4) . . . . ?
N4 Ta2 N1 Ta1 -132.26(15) . . . . ?
N6 Ta2 N1 Ta1 117.56(15) . . . . ?
N5 Ta2 N1 Ta1 43.0(2) . . . . ?
O1 Ta2 N1 Ta1 45.67(8) . . . . ?
N2 Ta2 N1 Ta1 -25.06(12) . . . . ?
Ta3 Ta2 N1 Ta1 91.73(15) . . . . ?
N4 Ta2 N1 Ta3 136.01(15) . . . . ?
N6 Ta2 N1 Ta3 25.83(15) . . . . ?
N5 Ta2 N1 Ta3 -48.7(2) . . . . ?
O1 Ta2 N1 Ta3 -46.06(9) . . . . ?
N2 Ta2 N1 Ta3 -116.79(15) . . . . ?
Ta1 Ta2 N1 Ta3 -91.73(15) . . . . ?
N3 Ta1 N2 C21 -5.0(5) . . . . ?
N1 Ta1 N2 C21 108.5(4) . . . . ?
O1 Ta1 N2 C21 179.1(4) . . . . ?
Ta3 Ta1 N2 C21 148.4(4) . . . . ?
Ta2 Ta1 N2 C21 134.2(5) . . . . ?
N3 Ta1 N2 Ta2 -139.19(16) . . . . ?
N1 Ta1 N2 Ta2 -25.72(12) . . . . ?
O1 Ta1 N2 Ta2 44.87(7) . . . . ?
Ta3 Ta1 N2 Ta2 14.22(12) . . . . ?
N4 Ta2 N2 C21 -3.9(3) . . . . ?
N6 Ta2 N2 C21 177.0(3) . . . . ?
N5 Ta2 N2 C21 102.9(3) . . . . ?
N1 Ta2 N2 C21 -114.6(3) . . . . ?
O1 Ta2 N2 C21 174.3(3) . . . . ?
Ta1 Ta2 N2 C21 -140.1(4) . . . . ?
Ta3 Ta2 N2 C21 -154.2(3) . . . . ?
N4 Ta2 N2 Ta1 136.18(14) . . . . ?
N6 Ta2 N2 Ta1 -42.9(2) . . . . ?
N5 Ta2 N2 Ta1 -117.01(14) . . . . ?
N1 Ta2 N2 Ta1 25.49(13) . . . . ?
O1 Ta2 N2 Ta1 -45.57(8) . . . . ?
Ta3 Ta2 N2 Ta1 -14.05(11) . . . . ?
N4 Ta2 N5 C51 -7.7(3) . . . . ?
N6 Ta2 N5 C51 103.1(3) . . . . ?
N1 Ta2 N5 C51 176.9(3) . . . . ?
O1 Ta2 N5 C51 174.3(3) . . . . ?
N2 Ta2 N5 C51 -115.7(3) . . . . ?
Ta1 Ta2 N5 C51 -154.2(3) . . . . ?
Ta3 Ta2 N5 C51 144.1(3) . . . . ?
N4 Ta2 N6 C61 3.3(4) . . . . ?
N5 Ta2 N6 C61 -104.3(4) . . . . ?
N1 Ta2 N6 C61 114.8(4) . . . . ?
O1 Ta2 N6 C61 -175.0(4) . . . . ?
N2 Ta2 N6 C61 -177.6(3) . . . . ?
Ta1 Ta2 N6 C61 153.9(3) . . . . ?
Ta3 Ta2 N6 C61 140.3(4) . . . . ?
N4 Ta2 N6 Ta3 -137.01(14) . . . . ?
N5 Ta2 N6 Ta3 115.39(14) . . . . ?
N1 Ta2 N6 Ta3 -25.57(14) . . . . ?
O1 Ta2 N6 Ta3 44.70(9) . . . . ?
N2 Ta2 N6 Ta3 42.0(2) . . . . ?
Ta1 Ta2 N6 Ta3 13.56(13) . . . . ?
N7 Ta3 N6 C61 -7.2(4) . . . . ?
N1 Ta3 N6 C61 -118.4(4) . . . . ?
O1 Ta3 N6 C61 170.9(4) . . . . ?
Ta1 Ta3 N6 C61 -157.7(3) . . . . ?
Ta2 Ta3 N6 C61 -144.2(4) . . . . ?
N7 Ta3 N6 Ta2 136.97(15) . . . . ?
N1 Ta3 N6 Ta2 25.78(14) . . . . ?
O1 Ta3 N6 Ta2 -44.90(9) . . . . ?
Ta1 Ta3 N6 Ta2 -13.51(13) . . . . ?
N6 Ta2 O1 Ta1 -134.56(9) . . . . ?
N5 Ta2 O1 Ta1 133.60(9) . . . . ?
N1 Ta2 O1 Ta1 -44.56(10) . . . . ?
N2 Ta2 O1 Ta1 43.58(9) . . . . ?
Ta3 Ta2 O1 Ta1 -89.966(17) . . . . ?
N6 Ta2 O1 Ta3 -44.59(9) . . . . ?
N5 Ta2 O1 Ta3 -136.43(9) . . . . ?
N1 Ta2 O1 Ta3 45.40(10) . . . . ?
N2 Ta2 O1 Ta3 133.55(9) . . . . ?
Ta1 Ta2 O1 Ta3 89.966(16) . . . . ?
N2 Ta1 O1 Ta2 -45.40(11) . . . . ?
N1 Ta1 O1 Ta2 45.23(10) . . . . ?
Ta3 Ta1 O1 Ta2 90.270(15) . . . . ?
N2 Ta1 O1 Ta3 -135.67(11) . . . . ?
N1 Ta1 O1 Ta3 -45.04(10) . . . . ?
Ta2 Ta1 O1 Ta3 -90.270(15) . . . . ?
N1 Ta3 O1 Ta2 -45.69(10) . . . . ?
N6 Ta3 O1 Ta2 43.57(10) . . . . ?
Ta1 Ta3 O1 Ta2 -90.339(14) . . . . ?
N1 Ta3 O1 Ta1 44.65(10) . . . . ?
N6 Ta3 O1 Ta1 133.91(10) . . . . ?
Ta2 Ta3 O1 Ta1 90.339(15) . . . . ?
Ta1 N1 C11 C16 -147.5(4) . . . . ?
Ta3 N1 C11 C16 -15.0(6) . . . . ?
Ta2 N1 C11 C16 98.7(5) . . . . ?
Ta1 N1 C11 C12 34.0(6) . . . . ?
Ta3 N1 C11 C12 166.5(3) . . . . ?
Ta2 N1 C11 C12 -79.8(5) . . . . ?
C16 C11 C12 C13 -0.6(8) . . . . ?
N1 C11 C12 C13 177.9(5) . . . . ?
C11 C12 C13 C14 1.8(9) . . . . ?
C12 C13 C14 C15 -1.9(11) . . . . ?
C13 C14 C15 C16 0.8(12) . . . . ?
C12 C11 C16 C15 -0.4(9) . . . . ?
N1 C11 C16 C15 -179.0(6) . . . . ?
C14 C15 C16 C11 0.4(11) . . . . ?
Ta1 N2 C21 C26 -165.8(4) . . . . ?
Ta2 N2 C21 C26 -42.5(6) . . . . ?
Ta1 N2 C21 C22 14.0(7) . . . . ?
Ta2 N2 C21 C22 137.3(4) . . . . ?
C26 C21 C22 C23 0.5(9) . . . . ?
N2 C21 C22 C23 -179.4(5) . . . . ?
C21 C22 C23 C24 0.8(10) . . . . ?
C22 C23 C24 C25 -1.3(10) . . . . ?
C23 C24 C25 C26 0.4(9) . . . . ?
C22 C21 C26 C25 -1.3(8) . . . . ?
N2 C21 C26 C25 178.5(5) . . . . ?
C24 C25 C26 C21 0.9(9) . . . . ?
N3 C31 C32 C33 -177.9(5) . . . . ?
C36 C31 C32 C33 -1.1(8) . . . . ?
C31 C32 C33 C34 0.4(10) . . . . ?
C32 C33 C34 C35 1.3(10) . . . . ?
C33 C34 C35 C36 -2.3(11) . . . . ?
C34 C35 C36 C31 1.6(10) . . . . ?
N3 C31 C36 C35 176.9(5) . . . . ?
C32 C31 C36 C35 0.1(8) . . . . ?
N4 C41 C42 C43 -177.7(5) . . . . ?
C46 C41 C42 C43 -0.5(9) . . . . ?
C41 C42 C43 C44 1.8(10) . . . . ?
C42 C43 C44 C45 -2.6(10) . . . . ?
C43 C44 C45 C46 2.0(10) . . . . ?
C44 C45 C46 C41 -0.7(10) . . . . ?
N4 C41 C46 C45 177.1(5) . . . . ?
C42 C41 C46 C45 -0.1(9) . . . . ?
Ta2 N5 C51 C56 -75.7(5) . . . . ?
Ta2 N5 C51 C52 106.4(5) . . . . ?
C56 C51 C52 C53 0.7(8) . . . . ?
N5 C51 C52 C53 178.6(5) . . . . ?
C51 C52 C53 C54 -2.6(8) . . . . ?
C52 C53 C54 C55 3.1(9) . . . . ?
C53 C54 C55 C56 -1.6(9) . . . . ?
C52 C51 C56 C55 0.7(7) . . . . ?
N5 C51 C56 C55 -177.2(5) . . . . ?
C54 C55 C56 C51 -0.3(8) . . . . ?
Ta2 N6 C61 C62 12.8(6) . . . . ?
Ta3 N6 C61 C62 142.3(4) . . . . ?
Ta2 N6 C61 C66 -167.2(3) . . . . ?
Ta3 N6 C61 C66 -37.8(6) . . . . ?
C66 C61 C62 C63 -1.0(8) . . . . ?
N6 C61 C62 C63 178.9(5) . . . . ?
C61 C62 C63 C64 0.3(9) . . . . ?
C62 C63 C64 C65 0.7(10) . . . . ?
C63 C64 C65 C66 -1.0(9) . . . . ?
C64 C65 C66 C61 0.3(9) . . . . ?
C62 C61 C66 C65 0.7(8) . . . . ?
N6 C61 C66 C65 -179.2(5) . . . . ?
N7 C71 C72 C73 178.4(6) . . . . ?
C76 C71 C72 C73 -1.6(9) . . . . ?
C71 C72 C73 C74 0.9(11) . . . . ?
C72 C73 C74 C75 0.9(11) . . . . ?
C73 C74 C75 C76 -1.8(10) . . . . ?
C74 C75 C76 C71 1.0(9) . . . . ?
C72 C71 C76 C75 0.7(8) . . . . ?
N7 C71 C76 C75 -179.3(5) . . . . ?
C86 C81 C82 C83 0.1(12) . . . . ?
C81 C82 C83 C84 -1.3(12) . . . . ?
C82 C83 C84 C85 1.8(14) . . . . ?
C83 C84 C85 C86 -1.0(15) . . . . ?
C82 C81 C86 C85 0.8(14) . . . . ?
C84 C85 C86 C81 -0.3(15) . . . . ?
C96 C91 C92 C93 -4.1(18) . . . . ?
C91 C92 C93 C94 4.4(17) . . . . ?
C92 C93 C94 C95 -1.7(16) . . . . ?
C93 C94 C95 C96 -1.5(16) . . . . ?
C92 C91 C96 C95 0.9(16) . . . . ?
C94 C95 C96 C91 2.0(16) . . . . ?
